data_4325026
loop_
_publ_author_name
'Victor I. Ovcharenko'
'Sergei V. Fokin'
'Elena Yu. Fursova'
'Olga V. Kuznetsova'
'Eugene V. Tretyakov'
'Galina V. Romanenko'
'Artem S. Bogomyakov'

_publ_section_title
;
 "Jumping Crystals": Oxygen-Evolving Metal-Nitroxide Complexes
;
_journal_name_full 'Inorganic Chemistry'
_journal_page_first 4307
_journal_page_last 4312
_journal_paper_doi 10.1021/ic1022483
_journal_volume 50
_journal_year 2011
_chemical_formula_sum 'C32 H36 Cu F12 N8 O8'
_chemical_formula_weight 952.23
_chemical_name_systematic
; 
 ? 
;
_space_group_IT_number 2
_symmetry_cell_setting triclinic
_symmetry_space_group_name_Hall '-P 1'
_symmetry_space_group_name_H-M 'P -1'
_atom_sites_solution_hydrogens geom
_atom_sites_solution_primary direct
_atom_sites_solution_secondary difmap
_audit_creation_method SHELXL-97
_cell_angle_alpha 102.958(4)
_cell_angle_beta 99.504(4)
_cell_angle_gamma 100.302(4)
_cell_formula_units_Z 1
_cell_length_a 7.0884(13)
_cell_length_b 11.475(2)
_cell_length_c 12.945(2)
_cell_measurement_reflns_used 1624
_cell_measurement_temperature 305(1)
_cell_measurement_theta_max 23.06
_cell_measurement_theta_min 2.80
_cell_volume 986.2(3)
_computing_cell_refinement 'Bruker SMART'
_computing_data_collection 'Bruker SMART'
_computing_data_reduction 'Bruker SAINT'
_computing_molecular_graphics 'Bruker SHELXTL'
_computing_publication_material 'Bruker SHELXTL'
_computing_structure_refinement 'SHELXL-97 (Sheldrick, 1997)'
_computing_structure_solution 'SHELXS-97 (Sheldrick, 1990)'
_diffrn_ambient_temperature 305(1)
_diffrn_measured_fraction_theta_full 0.968
_diffrn_measured_fraction_theta_max 0.968
_diffrn_measurement_device_type 'CCD area detector'
_diffrn_measurement_method 'phi and omega scans'
_diffrn_radiation_monochromator graphite
_diffrn_radiation_source 'fine-focus sealed tube'
_diffrn_radiation_type MoK\a
_diffrn_radiation_wavelength 0.71073
_diffrn_reflns_av_R_equivalents 0.0206
_diffrn_reflns_av_sigmaI/netI 0.0477
_diffrn_reflns_limit_h_max 6
_diffrn_reflns_limit_h_min -7
_diffrn_reflns_limit_k_max 12
_diffrn_reflns_limit_k_min -8
_diffrn_reflns_limit_l_max 14
_diffrn_reflns_limit_l_min -14
_diffrn_reflns_number 3824
_diffrn_reflns_theta_full 23.32
_diffrn_reflns_theta_max 23.32
_diffrn_reflns_theta_min 1.87
_exptl_absorpt_coefficient_mu 0.670
_exptl_absorpt_correction_type none
_exptl_crystal_colour dark
_exptl_crystal_density_diffrn 1.603
_exptl_crystal_description prizm
_exptl_crystal_F_000 485
_exptl_crystal_size_max 0.22
_exptl_crystal_size_mid 0.08
_exptl_crystal_size_min 0.06
_refine_diff_density_max 0.480
_refine_diff_density_min -0.279
_refine_diff_density_rms 0.069
_refine_ls_extinction_method none
_refine_ls_goodness_of_fit_ref 1.050
_refine_ls_hydrogen_treatment constr
_refine_ls_matrix_type full
_refine_ls_number_parameters 277
_refine_ls_number_reflns 2765
_refine_ls_number_restraints 0
_refine_ls_restrained_S_all 1.050
_refine_ls_R_factor_all 0.0566
_refine_ls_R_factor_gt 0.0495
_refine_ls_shift/su_max 0.000
_refine_ls_shift/su_mean 0.000
_refine_ls_structure_factor_coef Fsqd
_refine_ls_weighting_details 'calc w=1/[\s^2^(Fo^2^)+(0.0767P)^2^+0.5529P] where P=(Fo^2^+2Fc^2^)/3'
_refine_ls_weighting_scheme calc
_refine_ls_wR_factor_gt 0.1306
_refine_ls_wR_factor_ref 0.1381
_reflns_number_gt 2402
_reflns_number_total 2765
_reflns_threshold_expression >2sigma(I)
_cod_data_source_file ic1022483_si_001_05.cif
_cod_data_source_block CuL_305
_cod_database_code 4325026

loop_
_symmetry_equiv_pos_as_xyz
'x, y, z'
'-x, -y, -z'

loop_
_atom_site_label
_atom_site_type_symbol
_atom_site_fract_x
_atom_site_fract_y
_atom_site_fract_z
_atom_site_U_iso_or_equiv
_atom_site_adp_type
_atom_site_occupancy
_atom_site_symmetry_multiplicity
_atom_site_calc_flag
_atom_site_refinement_flags
Cu Cu 0.0000 0.0000 0.0000 0.0435(3) Uani 1 2 d S
O2 O 0.1669(4) -0.1366(2) 0.0551(2) 0.0605(7) Uani 1 1 d .
N4 N 0.2915(4) -0.0584(3) -0.2529(2) 0.0437(7) Uani 1 1 d .
F4 F 0.2244(4) -0.4292(2) -0.0371(2) 0.0814(8) Uani 1 1 d .
N3 N 0.0976(4) -0.0327(3) -0.1376(2) 0.0446(8) Uani 1 1 d .
O02 O 0.2659(4) -0.3041(3) -0.4317(2) 0.0690(8) Uani 1 1 d .
O01 O -0.2232(4) -0.0927(3) -0.4713(2) 0.0688(8) Uani 1 1 d .
N1 N -0.1094(4) -0.1655(3) -0.4921(2) 0.0455(8) Uani 1 1 d .
C08 C 0.1011(5) -0.1109(3) -0.3100(3) 0.0417(8) Uani 1 1 d .
F5 F 0.4268(4) -0.2724(3) 0.0656(3) 0.1108(12) Uani 1 1 d .
F6 F 0.2006(6) -0.3686(3) 0.1242(2) 0.1123(13) Uani 1 1 d .
N2 N 0.1253(4) -0.2631(3) -0.4741(2) 0.0480(8) Uani 1 1 d .
C010 C 0.2808(6) -0.0131(3) -0.1509(3) 0.0483(9) Uani 1 1 d .
H01A H 0.3891 0.0277 -0.0953 0.058 Uiso 1 1 calc R
C07 C 0.0448(5) -0.1760(3) -0.4238(3) 0.0405(8) Uani 1 1 d .
C4 C 0.1041(6) -0.2462(4) 0.0119(3) 0.0523(10) Uani 1 1 d .
C01 C -0.1597(6) -0.2695(4) -0.5932(3) 0.0553(10) Uani 1 1 d .
C09 C -0.0135(5) -0.0924(3) -0.2383(3) 0.0452(9) Uani 1 1 d .
H09A H -0.1497 -0.1168 -0.2548 0.054 Uiso 1 1 calc R
C5 C 0.2416(7) -0.3290(4) 0.0405(4) 0.0648(12) Uani 1 1 d .
C3 C -0.0741(6) -0.3057(4) -0.0581(3) 0.0607(11) Uani 1 1 d .
H3A H -0.0950 -0.3902 -0.0855 0.073 Uiso 1 1 calc R
C06 C 0.1729(8) -0.2156(5) -0.6405(4) 0.0818(15) Uani 1 1 d .
H06A H 0.2964 -0.2392 -0.6385 0.123 Uiso 1 1 calc R
H06B H 0.1941 -0.1324 -0.5982 0.123 Uiso 1 1 calc R
H06C H 0.1123 -0.2221 -0.7142 0.123 Uiso 1 1 calc R
C011 C 0.4682(6) -0.0453(4) -0.2974(4) 0.0642(12) Uani 1 1 d .
H01B H 0.5805 -0.0054 -0.2396 0.096 Uiso 1 1 calc R
H01C H 0.4568 0.0031 -0.3487 0.096 Uiso 1 1 calc R
H01D H 0.4833 -0.1249 -0.3329 0.096 Uiso 1 1 calc R
C04 C 0.0401(6) -0.2993(4) -0.5941(3) 0.0512(10) Uani 1 1 d .
C05 C 0.0378(8) -0.4330(4) -0.6416(4) 0.0740(13) Uani 1 1 d .
H05A H -0.0466 -0.4836 -0.6102 0.111 Uiso 1 1 calc R
H05B H 0.1685 -0.4459 -0.6259 0.111 Uiso 1 1 calc R
H05C H -0.0099 -0.4542 -0.7188 0.111 Uiso 1 1 calc R
C03 C -0.3101(7) -0.3694(4) -0.5707(4) 0.0776(14) Uani 1 1 d .
H03A H -0.2512 -0.3947 -0.5097 0.116 Uiso 1 1 calc R
H03B H -0.3516 -0.4385 -0.6333 0.116 Uiso 1 1 calc R
H03C H -0.4215 -0.3375 -0.5552 0.116 Uiso 1 1 calc R
C02 C -0.2488(9) -0.2274(5) -0.6898(4) 0.0886(17) Uani 1 1 d .
H02A H -0.1525 -0.1651 -0.7027 0.133 Uiso 1 1 calc R
H02B H -0.3598 -0.1946 -0.6747 0.133 Uiso 1 1 calc R
H02C H -0.2904 -0.2958 -0.7530 0.133 Uiso 1 1 calc R
O1 O -0.2307(4) -0.1400(2) -0.0679(2) 0.0516(7) Uani 1 1 d .
F1 F -0.4486(4) -0.4442(2) -0.1588(3) 0.0930(9) Uani 1 1 d .
F2 F -0.5598(4) -0.2886(3) -0.1712(3) 0.0908(9) Uani 1 1 d .
F3 F -0.3708(5) -0.3448(3) -0.2727(2) 0.1088(12) Uani 1 1 d .
C2 C -0.4034(7) -0.3335(4) -0.1734(4) 0.0647(12) Uani 1 1 d .
C1 C -0.2225(6) -0.2510(4) -0.0905(3) 0.0514(10) Uani 1 1 d .

loop_
_atom_site_aniso_label
_atom_site_aniso_U_11
_atom_site_aniso_U_22
_atom_site_aniso_U_33
_atom_site_aniso_U_23
_atom_site_aniso_U_13
_atom_site_aniso_U_12
Cu 0.0443(4) 0.0353(4) 0.0361(4) -0.0084(3) 0.0036(3) -0.0016(3)
O2 0.0645(18) 0.0464(17) 0.0509(15) -0.0051(13) -0.0066(14) 0.0026(13)
N4 0.0310(16) 0.0465(18) 0.0426(17) -0.0028(14) 0.0037(13) 0.0027(13)
F4 0.090(2) 0.0682(17) 0.0786(18) -0.0009(14) 0.0167(15) 0.0261(15)
N3 0.0375(18) 0.0438(18) 0.0398(17) -0.0047(14) 0.0009(13) 0.0028(13)
O02 0.0631(19) 0.068(2) 0.0667(18) -0.0011(15) -0.0028(15) 0.0311(16)
O01 0.0582(18) 0.0700(19) 0.0668(19) -0.0073(15) -0.0012(15) 0.0301(16)
N1 0.0417(18) 0.0430(18) 0.0430(17) -0.0030(14) 0.0043(15) 0.0097(14)
C08 0.0328(19) 0.040(2) 0.0411(19) -0.0046(16) 0.0033(16) 0.0036(15)
F5 0.070(2) 0.079(2) 0.152(3) 0.012(2) -0.027(2) 0.0060(16)
F6 0.197(4) 0.102(2) 0.0718(19) 0.0422(18) 0.047(2) 0.076(3)
N2 0.0452(19) 0.0498(19) 0.0430(17) 0.0017(15) 0.0044(15) 0.0133(15)
C010 0.040(2) 0.047(2) 0.043(2) -0.0039(17) -0.0013(17) 0.0012(17)
C07 0.0299(19) 0.046(2) 0.0377(19) -0.0004(16) 0.0045(16) 0.0039(15)
C4 0.065(3) 0.041(2) 0.040(2) 0.0004(18) 0.0077(19) 0.0009(19)
C01 0.065(3) 0.050(2) 0.038(2) -0.0033(17) -0.0042(19) 0.013(2)
C09 0.0299(19) 0.050(2) 0.042(2) -0.0056(17) 0.0017(16) 0.0010(16)
C5 0.078(3) 0.052(3) 0.057(3) 0.008(2) 0.007(2) 0.009(2)
C3 0.064(3) 0.038(2) 0.063(3) 0.003(2) -0.004(2) 0.000(2)
C06 0.110(4) 0.076(3) 0.071(3) 0.016(3) 0.051(3) 0.026(3)
C011 0.036(2) 0.072(3) 0.070(3) -0.003(2) 0.014(2) 0.0010(19)
C04 0.061(3) 0.049(2) 0.0372(19) -0.0017(17) 0.0074(18) 0.0147(19)
C05 0.091(3) 0.060(3) 0.061(3) -0.007(2) 0.009(2) 0.025(3)
C03 0.056(3) 0.068(3) 0.079(3) -0.009(3) -0.008(2) -0.006(2)
C02 0.115(4) 0.099(4) 0.046(3) 0.006(3) -0.006(3) 0.046(3)
O1 0.0529(16) 0.0418(16) 0.0456(14) -0.0060(12) 0.0058(12) 0.0001(12)
F1 0.0784(19) 0.0471(16) 0.122(2) 0.0085(15) -0.0155(17) -0.0137(13)
F2 0.0620(18) 0.0762(19) 0.109(2) 0.0123(17) -0.0148(16) -0.0015(14)
F3 0.103(2) 0.123(3) 0.0529(17) -0.0175(16) -0.0021(16) -0.0293(19)
C2 0.060(3) 0.051(3) 0.064(3) -0.003(2) 0.000(2) -0.004(2)
C1 0.058(3) 0.041(2) 0.041(2) -0.0015(17) 0.0073(18) -0.0074(18)

loop_
_atom_type_symbol
_atom_type_description
_atom_type_scat_dispersion_real
_atom_type_scat_dispersion_imag
_atom_type_scat_source
C C 0.0033 0.0016 'International Tables Vol C Tables 4.2.6.8 and 6.1.1.4'
H H 0.0000 0.0000 'International Tables Vol C Tables 4.2.6.8 and 6.1.1.4'
N N 0.0061 0.0033 'International Tables Vol C Tables 4.2.6.8 and 6.1.1.4'
O O 0.0106 0.0060 'International Tables Vol C Tables 4.2.6.8 and 6.1.1.4'
F F 0.0171 0.0103 'International Tables Vol C Tables 4.2.6.8 and 6.1.1.4'
Cu Cu 0.3201 1.2651 'International Tables Vol C Tables 4.2.6.8 and 6.1.1.4'

loop_
_geom_angle_atom_site_label_1
_geom_angle_atom_site_label_2
_geom_angle_atom_site_label_3
_geom_angle
_geom_angle_site_symmetry_1
_geom_angle_site_symmetry_3
O1 Cu O1 180.0 2 .
O1 Cu N3 89.58(11) 2 2
O1 Cu N3 90.42(11) . 2
O1 Cu N3 90.42(11) 2 .
O1 Cu N3 89.58(11) . .
N3 Cu N3 180.0 2 .
O1 Cu O2 91.88(10) 2 .
O1 Cu O2 88.12(10) . .
N3 Cu O2 91.39(11) 2 .
N3 Cu O2 88.61(11) . .
O1 Cu O2 88.12(10) 2 2
O1 Cu O2 91.88(10) . 2
N3 Cu O2 88.61(11) 2 2
N3 Cu O2 91.39(11) . 2
O2 Cu O2 180.0 . 2
C4 O2 Cu 118.9(3) . .
C010 N4 C08 106.5(3) . .
C010 N4 C011 126.4(3) . .
C08 N4 C011 126.9(3) . .
C010 N3 C09 104.9(3) . .
C010 N3 Cu 128.8(2) . .
C09 N3 Cu 126.0(2) . .
O01 N1 C07 126.6(3) . .
O01 N1 C01 122.1(3) . .
C07 N1 C01 110.2(3) . .
C09 C08 N4 106.1(3) . .
C09 C08 C07 128.6(3) . .
N4 C08 C07 125.3(3) . .
O02 N2 C07 126.8(3) . .
O02 N2 C04 122.8(3) . .
C07 N2 C04 110.1(3) . .
N3 C010 N4 112.0(3) . .
N1 C07 N2 109.4(3) . .
N1 C07 C08 124.1(3) . .
N2 C07 C08 126.1(3) . .
O2 C4 C3 128.9(4) . .
O2 C4 C5 115.2(4) . .
C3 C4 C5 115.8(4) . .
N1 C01 C04 100.1(3) . .
N1 C01 C02 109.9(3) . .
C04 C01 C02 116.0(4) . .
N1 C01 C03 104.9(3) . .
C04 C01 C03 114.0(4) . .
C02 C01 C03 110.7(4) . .
C08 C09 N3 110.4(3) . .
F5 C5 F4 106.7(4) . .
F5 C5 F6 107.8(4) . .
F4 C5 F6 105.0(4) . .
F5 C5 C4 112.7(4) . .
F4 C5 C4 114.2(4) . .
F6 C5 C4 109.9(4) . .
C1 C3 C4 125.8(4) . .
N2 C04 C06 105.3(3) . .
N2 C04 C05 110.0(3) . .
C06 C04 C05 111.4(4) . .
N2 C04 C01 99.7(3) . .
C06 C04 C01 113.7(4) . .
C05 C04 C01 115.5(4) . .
C1 O1 Cu 124.7(3) . .
F2 C2 F1 106.7(4) . .
F2 C2 F3 106.6(4) . .
F1 C2 F3 108.1(4) . .
F2 C2 C1 112.8(4) . .
F1 C2 C1 112.8(4) . .
F3 C2 C1 109.5(4) . .
O1 C1 C3 130.1(4) . .
O1 C1 C2 112.7(4) . .
C3 C1 C2 117.1(4) . .

loop_
_geom_bond_atom_site_label_1
_geom_bond_atom_site_label_2
_geom_bond_distance
_geom_bond_site_symmetry_2
Cu O1 1.995(2) 2
Cu O1 1.995(2) .
Cu N3 1.998(3) 2
Cu N3 1.998(3) .
Cu O2 2.292(3) .
Cu O2 2.292(3) 2
O2 C4 1.223(4) .
N4 C010 1.327(5) .
N4 C08 1.382(4) .
N4 C011 1.460(5) .
F4 C5 1.317(5) .
N3 C010 1.324(5) .
N3 C09 1.362(4) .
O02 N2 1.272(4) .
O01 N1 1.278(4) .
N1 C07 1.329(4) .
N1 C01 1.503(4) .
C08 C09 1.338(5) .
C08 C07 1.446(5) .
F5 C5 1.308(5) .
F6 C5 1.320(5) .
N2 C07 1.336(4) .
N2 C04 1.504(5) .
C4 C3 1.385(5) .
C4 C5 1.536(6) .
C01 C04 1.517(6) .
C01 C02 1.522(6) .
C01 C03 1.533(6) .
C3 C1 1.373(6) .
C06 C04 1.514(6) .
C04 C05 1.515(6) .
O1 C1 1.256(5) .
F1 C2 1.317(5) .
F2 C2 1.305(5) .
F3 C2 1.325(5) .
C2 C1 1.532(6) .
